data_7017953
loop_
_publ_author_name
'Ovens, Jeffrey S.'
'Truong, Kimberley N.'
'Leznoff, Daniel B.'

_publ_section_title
;
 Structural organization and dimensionality at the hands of weak
 intermolecular Au&#x00B7;&#x00B7;&#x00B7;Au, Au&#x00B7;&#x00B7;&#x00B7;X
 and X&#x00B7;&#x00B7;&#x00B7;X (X = Cl, Br, I) interactions.
;
_journal_issue 4
_journal_name_full 'Dalton transactions (Cambridge, England : 2003)'
_journal_page_first 1345
_journal_page_last 1351
_journal_paper_doi 10.1039/c1dt11741f
_journal_volume 41
_journal_year 2012
_chemical_formula_moiety 'C6 H2 Au3 Br2 K3 N6 O1'
_chemical_formula_sum 'C6 H2 Au3 Br2 K3 N6 O'
_chemical_formula_weight 1042.12
_chemical_name_systematic ?
_space_group_IT_number 2
_symmetry_cell_setting triclinic
_symmetry_space_group_name_Hall '-P 1'
_symmetry_space_group_name_H-M 'P -1'
_atom_sites_solution_hydrogens notdet
_atom_sites_solution_primary direct
_cell_angle_alpha 70.416(2)
_cell_angle_beta 88.834(2)
_cell_angle_gamma 70.991(1)
_cell_formula_units_Z 2
_cell_length_a 8.1153(16)
_cell_length_b 10.1791(16)
_cell_length_c 12.875(3)
_cell_measurement_reflns_used 5232
_cell_measurement_temperature 296(2)
_cell_measurement_theta_max 28.11
_cell_measurement_theta_min 2.26
_cell_volume 942.7(3)
_computing_cell_refinement 'Bruker SAINT'
_computing_data_collection 'Bruker APEX2'
_computing_data_reduction 'Bruker SAINT'
_computing_structure_solution
;
SIR92 (Altomare et al, 1994)
CRYSTALS (Watkin, 1988)
;
_diffrn_ambient_temperature 296(2)
_diffrn_measured_fraction_theta_full 0.996
_diffrn_measured_fraction_theta_max 0.915
_diffrn_measurement_device_type 'Bruker APEX-II CCD'
_diffrn_measurement_method '\w scans'
_diffrn_radiation_monochromator graphite
_diffrn_radiation_type 'Mo K\a'
_diffrn_radiation_wavelength 0.71073
_diffrn_reflns_av_R_equivalents 0.045
_diffrn_reflns_limit_h_max 10
_diffrn_reflns_limit_h_min -10
_diffrn_reflns_limit_k_max 13
_diffrn_reflns_limit_k_min -13
_diffrn_reflns_limit_l_max 16
_diffrn_reflns_limit_l_min -17
_diffrn_reflns_number 10973
_diffrn_reflns_theta_full 25.580
_diffrn_reflns_theta_max 28.422
_diffrn_reflns_theta_min 1.687
_exptl_absorpt_coefficient_mu 28.190
_exptl_absorpt_correction_T_max 0.7457
_exptl_absorpt_correction_T_min 0.4323
_exptl_absorpt_correction_type multi-scan
_exptl_crystal_colour orange
_exptl_crystal_density_diffrn 3.664
_exptl_crystal_description needle
_exptl_crystal_F_000 900
_exptl_crystal_size_max 0.36
_exptl_crystal_size_mid 0.04
_exptl_crystal_size_min 0.03
_refine_diff_density_max 1.59
_refine_diff_density_min -1.16
_refine_ls_extinction_method None
_refine_ls_goodness_of_fit_ref 1.0811
_refine_ls_hydrogen_treatment none
_refine_ls_matrix_type full
_refine_ls_number_parameters 190
_refine_ls_number_reflns 2960
_refine_ls_number_restraints 0
_refine_ls_R_factor_all 0.0540
_refine_ls_R_factor_gt 0.0337
_refine_ls_shift/su_max 0.0013129
_refine_ls_structure_factor_coef F
_refine_ls_weighting_details
;
Method= Modified Sheldrick
w=1/[\s^2^(F^2^) + ( 0.02P)^2^ + 0.00P]
,where P=(max(Fo^2^,0) + 2Fc^2^)/3
;
_refine_ls_weighting_scheme calc
_refine_ls_wR_factor_all 0.0644
_refine_ls_wR_factor_gt 0.0442
_refine_ls_wR_factor_ref 0.0436
_reflns_limit_h_max 10
_reflns_limit_h_min -10
_reflns_limit_k_max 13
_reflns_limit_k_min -12
_reflns_limit_l_max 17
_reflns_limit_l_min 0
_reflns_number_gt 3055
_reflns_number_total 4332
_reflns_threshold_expression I>2.0\s(I)
_oxford_diffrn_Wilson_B_factor 3.20
_oxford_diffrn_Wilson_scale 501.89
_oxford_refine_ls_r_factor_ref 0.0328
_oxford_refine_ls_scale 0.05353(10)
_oxford_reflns_number_all 4332
_oxford_reflns_threshold_expression_ref I>2.5\s(I)
_cod_data_source_file c1dt11741f.txt
_cod_data_source_block KAu1Au3Br
_cod_depositor_comments
;
The following automatic conversions were performed:

'_symmetry_cell_setting' value 'Triclinic' changed to 'triclinic'
according to /home/saulius/struct/CIF-dictionaries/cif_core.dic
dictionary named 'cif_core.dic' version 2.4.1 from
2010-06-29.

'_exptl_absorpt_correction_type' value 'Multi-scan'
changed to 'multi-scan' according to
/home/saulius/struct/CIF-dictionaries/cif_core.dic dictionary named
'cif_core.dic' version 2.4.1 from 2010-06-29.

Automatic conversion script
Id: cif_fix_values 1715 2011-07-08 13:25:40Z adriana 
;
_cod_original_formula_sum 'C6 H2 Au3 Br2 K3 N6 O1'
_cod_database_code 7017953

loop_
_symmetry_equiv_pos_as_xyz
x,y,z
-x,-y,-z

loop_
_atom_site_label
_atom_site_type_symbol
_atom_site_fract_x
_atom_site_fract_y
_atom_site_fract_z
_atom_site_U_iso_or_equiv
_atom_site_occupancy
_atom_site_adp_type
Au1 Au 0.76416(5) 0.96243(5) 0.50449(3) 0.0372 1.0000 Uani
Au2 Au 0.58133(6) 0.59123(4) 0.89290(4) 0.0442 1.0000 Uani
Au3 Au 0.91117(6) 0.40614(5) 1.10745(4) 0.0470 1.0000 Uani
Br1 Br 0.83876(16) 1.12939(13) 0.33934(9) 0.0497 1.0000 Uani
Br2 Br 0.68650(17) 0.79550(14) 0.66703(10) 0.0552 1.0000 Uani
K1 K 1.0865(3) 0.1125(3) 0.8393(2) 0.0486 1.0000 Uani
K2 K 0.5896(3) 0.1040(3) 0.8441(2) 0.0466 1.0000 Uani
K3 K 0.7137(4) 0.5013(3) 0.5737(2) 0.0608 1.0000 Uani
O1 O 0.6379(11) 0.4654(9) 0.3840(6) 0.0636 1.0000 Uani
N11 N 0.6023(18) 1.2156(14) 0.6005(10) 0.0803 1.0000 Uani
N12 N 0.9316(16) 0.7006(13) 0.4167(11) 0.0748 1.0000 Uani
N21 N 0.4175(13) 0.8956(11) 0.9273(8) 0.0500 1.0000 Uani
N22 N 0.7498(13) 0.3249(11) 0.8114(9) 0.0524 1.0000 Uani
N31 N 0.7425(13) 0.6816(11) 1.1791(9) 0.0556 1.0000 Uani
N32 N 1.0779(13) 0.1062(11) 1.0701(8) 0.0498 1.0000 Uani
C11 C 0.6596(16) 1.1245(13) 0.5651(10) 0.0526 1.0000 Uani
C12 C 0.8685(18) 0.7961(15) 0.4485(11) 0.0558 1.0000 Uani
C21 C 0.4771(16) 0.7834(13) 0.9182(9) 0.0466 1.0000 Uani
C22 C 0.6890(15) 0.4181(12) 0.8471(10) 0.0459 1.0000 Uani
C31 C 0.8089(15) 0.5824(12) 1.1480(10) 0.0501 1.0000 Uani
C32 C 1.0179(15) 0.2200(12) 1.0804(9) 0.0443 1.0000 Uani

loop_
_atom_site_aniso_label
_atom_site_aniso_U_11
_atom_site_aniso_U_22
_atom_site_aniso_U_33
_atom_site_aniso_U_23
_atom_site_aniso_U_13
_atom_site_aniso_U_12
Au1 0.0381(2) 0.0423(3) 0.0320(2) -0.01280(18) 0.00830(18) -0.01512(18)
Au2 0.0601(3) 0.0334(2) 0.0379(3) -0.01237(19) 0.0117(2) -0.0147(2)
Au3 0.0588(3) 0.0369(3) 0.0438(3) -0.0151(2) 0.0110(2) -0.0134(2)
Br1 0.0558(7) 0.0533(7) 0.0370(7) -0.0092(5) 0.0134(6) -0.0218(6)
Br2 0.0664(9) 0.0608(8) 0.0410(7) -0.0109(6) 0.0142(6) -0.0324(7)
K1 0.0429(14) 0.0456(15) 0.0542(16) -0.0139(12) 0.0084(12) -0.0149(11)
K2 0.0421(14) 0.0495(15) 0.0473(15) -0.0141(11) 0.0105(12) -0.0175(11)
K3 0.0619(19) 0.0610(18) 0.0586(19) -0.0217(14) 0.0126(15) -0.0191(14)
O1 0.080(6) 0.052(5) 0.042(5) -0.008(4) 0.015(5) -0.010(5)
N11 0.118(11) 0.068(8) 0.056(8) -0.030(7) 0.039(8) -0.025(8)
N12 0.073(8) 0.072(8) 0.091(10) -0.043(8) 0.030(7) -0.025(7)
N21 0.051(6) 0.052(6) 0.049(6) -0.019(5) 0.011(5) -0.018(5)
N22 0.050(6) 0.046(6) 0.071(8) -0.029(5) 0.013(5) -0.021(5)
N31 0.058(7) 0.044(6) 0.068(8) -0.020(5) 0.014(6) -0.020(5)
N32 0.055(6) 0.047(6) 0.045(6) -0.011(5) 0.014(5) -0.019(5)
C11 0.057(8) 0.047(7) 0.048(7) -0.011(6) 0.022(6) -0.018(6)
C12 0.063(8) 0.059(8) 0.058(9) -0.030(7) 0.014(7) -0.028(7)
C21 0.055(7) 0.044(7) 0.043(7) -0.018(5) 0.017(6) -0.015(5)
C22 0.053(7) 0.028(6) 0.053(7) -0.010(5) 0.003(6) -0.013(5)
C31 0.054(7) 0.035(6) 0.063(8) -0.014(6) 0.022(6) -0.021(5)
C32 0.053(7) 0.037(6) 0.038(7) -0.012(5) 0.014(5) -0.010(5)

loop_
_atom_type_symbol
_atom_type_scat_dispersion_real
_atom_type_scat_dispersion_imag
_atom_type_scat_Cromer_Mann_a1
_atom_type_scat_Cromer_Mann_b1
_atom_type_scat_Cromer_Mann_a2
_atom_type_scat_Cromer_Mann_b2
_atom_type_scat_Cromer_Mann_a3
_atom_type_scat_Cromer_Mann_b3
_atom_type_scat_Cromer_Mann_a4
_atom_type_scat_Cromer_Mann_b4
_atom_type_scat_Cromer_Mann_c
_atom_type_scat_source
C 0.0033 0.0016 2.3100 20.8439 1.0200 10.2075 1.5886 0.5687 0.8650 51.6512 0.2156 'International Tables Vol C 4.2.6.8 and 6.1.1.4'
N 0.0061 0.0033 12.2126 0.0057 3.1322 9.8933 2.0125 28.9975 1.1663 0.5826 -11.5290 'International Tables Vol C 4.2.6.8 and 6.1.1.4'
K 0.2009 0.2494 8.2186 12.7949 7.4398 0.7748 1.0519 213.1870 0.8659 41.6841 1.4228 'International Tables Vol C 4.2.6.8 and 6.1.1.4'
Br -0.2901 2.4595 17.1789 2.1723 5.2358 16.5796 5.6377 0.2609 3.9851 41.4328 2.9557 'International Tables Vol C 4.2.6.8 and 6.1.1.4'
Au -2.0133 8.8022 16.8819 0.4611 18.5913 8.6216 25.5582 1.4826 5.8600 36.3956 12.0658 'International Tables Vol C 4.2.6.8 and 6.1.1.4'
O 0.0106 0.0060 3.0485 13.2771 2.2868 5.7011 1.5463 0.3239 0.8670 32.9089 0.2508 'International Tables Vol C 4.2.6.8 and 6.1.1.4'
H 0.0000 0.0000 0.4930 10.5109 0.3229 26.1257 0.1402 3.1424 0.0408 57.7998 0.0030 'International Tables Vol C 4.2.6.8 and 6.1.1.4'

loop_
_geom_angle_atom_site_label_1
_geom_angle_site_symmetry_1
_geom_angle_atom_site_label_2
_geom_angle_atom_site_label_3
_geom_angle_site_symmetry_3
_geom_angle
_geom_angle_publ_flag
Br1 . Au1 Br2 . 179.04(5) yes
Br1 . Au1 C11 . 92.3(3) yes
Br2 . Au1 C11 . 88.1(3) yes
Br1 . Au1 C12 . 89.4(4) yes
Br2 . Au1 C12 . 90.2(4) yes
C11 . Au1 C12 . 178.2(5) yes
Au2 2_667 Au2 Au3 . 72.59(2) yes
Au2 2_667 Au2 Br2 . 172.14(3) yes
Au3 . Au2 Br2 . 115.03(3) yes
Au2 2_667 Au2 C21 . 93.5(3) yes
Au3 . Au2 C21 . 100.5(3) yes
Br2 . Au2 C21 . 83.4(3) yes
Au2 2_667 Au2 C22 . 94.2(3) yes
Au3 . Au2 C22 . 84.0(3) yes
Br2 . Au2 C22 . 88.7(3) yes
C21 . Au2 C22 . 172.0(4) yes
Au3 2_767 Au3 Au2 . 74.31(2) yes
Au3 2_767 Au3 C31 . 91.3(3) yes
Au2 . Au3 C31 . 83.4(4) yes
Au3 2_767 Au3 C32 . 92.4(3) yes
Au2 . Au3 C32 . 100.6(3) yes
C31 . Au3 C32 . 175.1(5) yes
Au1 . Br2 Au2 . 175.60(5) yes
N31 2_767 K1 N21 1_645 85.2(3) yes
N31 2_767 K1 N32 2_757 161.9(3) yes
N21 1_645 K1 N32 2_757 90.1(3) yes
N31 2_767 K1 N12 2_766 72.0(3) yes
N21 1_645 K1 N12 2_766 113.5(3) yes
N32 2_757 K1 N12 2_766 125.6(3) yes
N31 2_767 K1 N22 . 93.5(3) yes
N21 1_645 K1 N22 . 164.5(3) yes
N32 2_757 K1 N22 . 86.4(3) yes
N12 2_766 K1 N22 . 80.6(3) yes
N31 2_767 K1 N32 . 81.9(3) yes
N21 1_645 K1 N32 . 81.3(3) yes
N32 2_757 K1 N32 . 80.1(3) yes
N12 2_766 K1 N32 . 148.2(3) yes
N22 . K1 N32 . 83.2(3) yes
N32 2_757 K2 N31 2_667 163.2(3) yes
N32 2_757 K2 N21 1_545 93.4(3) yes
N31 2_667 K2 N21 1_545 85.4(3) yes
N32 2_757 K2 N21 2_667 81.8(3) yes
N31 2_667 K2 N21 2_667 81.4(3) yes
N21 1_545 K2 N21 2_667 82.5(3) yes
N32 2_757 K2 N11 1_545 105.3(3) yes
N31 2_667 K2 N11 1_545 90.1(3) yes
N21 1_545 K2 N11 1_545 116.8(4) yes
N21 2_667 K2 N11 1_545 158.4(3) yes
N32 2_757 K2 N22 . 86.8(3) yes
N31 2_667 K2 N22 . 90.3(3) yes
N21 1_545 K2 N22 . 165.8(3) yes
N21 2_667 K2 N22 . 83.5(3) yes
N11 1_545 K2 N22 . 76.6(3) yes
N12 2_766 K3 N11 1_545 84.2(3) yes
N12 2_766 K3 N11 2_676 142.1(3) yes
N11 1_545 K3 N11 2_676 104.7(3) yes
N12 2_766 K3 N12 . 73.3(4) yes
N11 1_545 K3 N12 . 140.8(3) yes
N11 2_676 K3 N12 . 77.5(3) yes
N12 2_766 K3 N22 . 83.1(3) yes
N11 1_545 K3 N22 . 71.5(3) yes
N11 2_676 K3 N22 . 134.8(3) yes
N12 . K3 N22 . 134.3(3) yes
K2 1_565 N11 K3 1_565 100.0(3) yes
K2 1_565 N11 K3 2_676 123.8(4) yes
K3 1_565 N11 K3 2_676 75.3(3) yes
K2 1_565 N11 C11 . 113.5(10) yes
K3 1_565 N11 C11 . 129.1(11) yes
K3 2_676 N11 C11 . 111.4(11) yes
K3 2_766 N12 K1 2_766 94.3(3) yes
K3 2_766 N12 K3 . 106.7(4) yes
K1 2_766 N12 K3 . 136.8(4) yes
K3 2_766 N12 C12 . 135.7(11) yes
K1 2_766 N12 C12 . 99.0(11) yes
K3 . N12 C12 . 91.7(10) yes
K2 1_565 N21 K1 1_465 92.0(3) yes
K2 1_565 N21 K2 2_667 97.5(3) yes
K1 1_465 N21 K2 2_667 98.3(3) yes
K2 1_565 N21 C21 . 117.9(9) yes
K1 1_465 N21 C21 . 128.8(9) yes
K2 2_667 N21 C21 . 115.9(9) yes
K1 . N22 K2 . 91.3(3) yes
K1 . N22 K3 . 101.9(3) yes
K2 . N22 K3 . 109.8(3) yes
K1 . N22 C22 . 133.5(9) yes
K2 . N22 C22 . 118.3(9) yes
K3 . N22 C22 . 100.3(8) yes
K2 2_667 N31 K1 2_767 92.4(3) yes
K2 2_667 N31 C31 . 137.8(10) yes
K1 2_767 N31 C31 . 118.5(9) yes
K2 2_757 N32 K1 2_757 91.4(3) yes
K2 2_757 N32 K1 . 98.6(3) yes
K1 2_757 N32 K1 . 99.9(3) yes
K2 2_757 N32 C32 . 127.3(9) yes
K1 2_757 N32 C32 . 118.7(8) yes
K1 . N32 C32 . 115.4(8) yes
Au1 . C11 N11 . 179.0(13) yes
Au1 . C12 N12 . 178.6(13) yes
Au2 . C21 N21 . 176.7(11) yes
N22 . C22 Au2 . 174.3(11) yes
N31 . C31 Au3 . 174.8(10) yes
N32 . C32 Au3 . 176.1(10) yes

loop_
_geom_bond_atom_site_label_1
_geom_bond_atom_site_label_2
_geom_bond_site_symmetry_2
_geom_bond_distance
_geom_bond_publ_flag
Au1 Br1 . 2.4436(13) yes
Au1 Br2 . 2.4340(14) yes
Au1 C11 . 1.993(12) yes
Au1 C12 . 1.991(12) yes
Au2 Au2 2_667 3.2883(10) yes
Au2 Au3 . 3.4456(9) yes
Au2 Br2 . 3.2420(13) yes
Au2 C21 . 1.997(11) yes
Au2 C22 . 1.973(11) yes
Au3 Au3 2_767 3.3873(10) yes
Au3 C31 . 1.955(11) yes
Au3 C32 . 1.955(11) yes
K1 N31 2_767 2.815(10) yes
K1 N21 1_645 2.821(10) yes
K1 N32 2_757 2.868(10) yes
K1 N12 2_766 3.184(13) yes
K1 N22 . 2.818(10) yes
K1 N32 . 2.951(10) yes
K2 N32 2_757 2.803(10) yes
K2 N31 2_667 2.807(10) yes
K2 N21 1_545 2.818(10) yes
K2 N21 2_667 2.944(10) yes
K2 N11 1_545 2.968(12) yes
K2 N22 . 2.859(10) yes
K3 N12 2_766 2.918(12) yes
K3 N11 1_545 3.228(13) yes
K3 N11 2_676 3.316(13) yes
K3 N12 . 3.282(12) yes
K3 N22 . 2.946(11) yes
N11 C11 . 1.132(15) yes
N12 C12 . 1.144(15) yes
N21 C21 . 1.131(14) yes
N22 C22 . 1.154(13) yes
N31 C31 . 1.174(14) yes
N32 C32 . 1.153(14) yes
